data_1529301
loop_
_publ_author_name
'Weiss, Ryan J.'
'Gordts, Philip L. S. M.'
'Le, Dzung'
'Xu, Ding'
'Esko, Jeffrey D.'
'Tor, Yitzhak'

_publ_section_title
;
 Small molecule antagonists of cell-surface heparan sulfate and
 heparin--protein interactions
;
_journal_issue 10
_journal_name_full 'Chem. Sci.'
_journal_page_first 5984
_journal_paper_doi 10.1039/C5SC01208B
_journal_volume 6
_journal_year 2015
_chemical_formula_moiety 'C11 H10 N3 O, 2(C H4 O)'
_chemical_formula_sum 'C13 H18 N3 O3'
_chemical_formula_weight 264.30
_chemical_name_systematic
;
 ?
;
_space_group_crystal_system triclinic
_space_group_IT_number 2
_space_group_name_Hall '-P 1'
_space_group_name_H-M_alt 'P -1'
_symmetry_space_group_name_Hall '-P 1'
_symmetry_space_group_name_H-M 'P -1'
_atom_sites_solution_hydrogens mixed
_atom_sites_solution_primary direct
_atom_sites_solution_secondary difmap
_audit_creation_date 2014-07-02
_audit_creation_method
;
Olex2 1.2-beta
(compiled 2014.06.27 svn.r2953 for OlexSys, GUI svn.r4855)
;
_audit_update_record
;
2015-04-01 deposited with the CCDC.
2015-07-22 downloaded from the CCDC.
;
_cell_angle_alpha 102.993(5)
_cell_angle_beta 91.548(6)
_cell_angle_gamma 92.630(6)
_cell_formula_units_Z 2
_cell_length_a 6.2877(7)
_cell_length_b 8.8655(9)
_cell_length_c 12.0399(13)
_cell_measurement_reflns_used 8811
_cell_measurement_temperature 100
_cell_measurement_theta_max 69.439
_cell_measurement_theta_min 3.771
_cell_volume 652.79(12)
_computing_cell_refinement 'SAINT v8.34A (Bruker, 2013)'
_computing_data_collection 'APEX2 v2013.6-2 (Bruker, 2013)'
_computing_data_reduction 'SAINT v8.34A (Bruker, 2013)'
_computing_molecular_graphics 'Olex2 (Dolomanov et al., 2009)'
_computing_publication_material 'Olex2 (Dolomanov et al., 2009)'
_computing_structure_refinement 'ShelXL (Sheldrick, 2008)'
_computing_structure_solution 'ShelXT (Sheldrick, 2008)'
_diffrn_ambient_temperature 100.0
_diffrn_detector 'Bruker APEX-II CCD'
_diffrn_detector_area_resol_mean 7.9
_diffrn_detector_type 'CCD Area Detector'
_diffrn_measured_fraction_theta_full 0.983
_diffrn_measured_fraction_theta_max 0.959
_diffrn_measurement_device 'Kappa Four-Circle Diffractometer'
_diffrn_measurement_device_type 'Bruker X8 APEX II'
_diffrn_measurement_method '\w and \f scans'
_diffrn_radiation_monochromator 'Double Bounce Multilayer Mirrors'
_diffrn_radiation_probe x-ray
_diffrn_radiation_type CuK\a
_diffrn_radiation_wavelength 1.54178
_diffrn_reflns_av_R_equivalents 0.0331
_diffrn_reflns_av_unetI/netI 0.0188
_diffrn_reflns_laue_measured_fraction_full 0.983
_diffrn_reflns_laue_measured_fraction_max 0.959
_diffrn_reflns_limit_h_max 7
_diffrn_reflns_limit_h_min -7
_diffrn_reflns_limit_k_max 10
_diffrn_reflns_limit_k_min -10
_diffrn_reflns_limit_l_max 14
_diffrn_reflns_limit_l_min -12
_diffrn_reflns_number 20226
_diffrn_reflns_point_group_measured_fraction_full 0.983
_diffrn_reflns_point_group_measured_fraction_max 0.959
_diffrn_reflns_theta_full 68.000
_diffrn_reflns_theta_max 69.433
_diffrn_reflns_theta_min 3.770
_diffrn_source 'Micro Focus Rotating Anode'
_diffrn_source_type 'Bruker FR-591'
_diffrn_standards_number 0
_exptl_absorpt_coefficient_mu 0.800
_exptl_absorpt_correction_T_max 0.7532
_exptl_absorpt_correction_T_min 0.6330
_exptl_absorpt_correction_type multi-scan
_exptl_absorpt_process_details
;
SADABS-2014/2 (Bruker,2014) was used for absorption correction.
wR2(int) was 0.1543 before and 0.1014 after correction.
The Ratio of minimum to maximum transmission is 0.8404.
The \l/2 correction factor is 0.00150.
;
_exptl_crystal_colour 'Light Yellow'
_exptl_crystal_colour_modifier light
_exptl_crystal_colour_primary yellow
_exptl_crystal_density_diffrn 1.345
_exptl_crystal_description Needle
_exptl_crystal_F_000 282
_exptl_crystal_size_max 0.317
_exptl_crystal_size_mid 0.031
_exptl_crystal_size_min 0.015
_refine_diff_density_max 0.283
_refine_diff_density_min -0.214
_refine_diff_density_rms 0.050
_refine_ls_extinction_method none
_refine_ls_goodness_of_fit_ref 1.059
_refine_ls_hydrogen_treatment mixed
_refine_ls_matrix_type full
_refine_ls_number_parameters 195
_refine_ls_number_reflns 2357
_refine_ls_number_restraints 5
_refine_ls_restrained_S_all 1.059
_refine_ls_R_factor_all 0.0490
_refine_ls_R_factor_gt 0.0427
_refine_ls_shift/su_max 0.000
_refine_ls_shift/su_mean 0.000
_refine_ls_structure_factor_coef Fsqd
_refine_ls_weighting_details 'w=1/[\s^2^(Fo^2^)+(0.0735P)^2^+0.1982P] where P=(Fo^2^+2Fc^2^)/3'
_refine_ls_weighting_scheme calc
_refine_ls_wR_factor_gt 0.1156
_refine_ls_wR_factor_ref 0.1203
_reflns_Friedel_coverage 0.000
_reflns_number_gt 2050
_reflns_number_total 2357
_reflns_threshold_expression 'I > 2\s(I)'
_cod_data_source_file c5sc01208b2.cif
_cod_data_source_block Tor88
_cod_depositor_comments
;
The following automatic conversions were performed:

'_diffrn_radiation_probe' value 'X-ray' changed to 'x-ray' according
to
/usr/data/users/saulius/crontab/automatic-downloads/rss-feeds/RSC/lib/dictionaries/cif_core.dic
dictionary named 'cif_core.dic' version 2.4.2 from 2011-04-26.

'_exptl_crystal_colour_modifier' value 'Light' changed to 'light'
according to
/usr/data/users/saulius/crontab/automatic-downloads/rss-feeds/RSC/lib/dictionaries/cif_core.dic
dictionary named 'cif_core.dic' version 2.4.2 from 2011-04-26.

'_exptl_crystal_colour_primary' value 'Yellow' changed to 'yellow'
according to
/usr/data/users/saulius/crontab/automatic-downloads/rss-feeds/RSC/lib/dictionaries/cif_core.dic
dictionary named 'cif_core.dic' version 2.4.2 from 2011-04-26.

Automatic conversion script
Id: cif_fix_values 3271 2015-04-21 07:52:19Z andrius 

 Adding full bibliography for 1529300--1529303.cif.
;
_cod_database_code 1529301
_shelxl_version_number 2014-3
_shelx_space_group_comment
;
The symmetry employed for this shelxl refinement is uniquely defined
by the following loop, which should always be used as a source of
symmetry information in preference to the above space-group names.
They are only intended as comments.
;
_shelx_estimated_absorpt_t_max 0.988
_shelx_estimated_absorpt_t_min 0.786
_olex2_refinement_description
;
1. Fixed Uiso
 At 1.2 times of:
  All C(H) groups
 At 1.5 times of:
  All C(H,H,H) groups
2. Restrained distances
 O1S-H1S = O2S-H2S = N3-H3B = N3-H3A = N1-H1
 0.9 with sigma of 0.02
3.a Aromatic/amide H refined with riding coordinates:
 C3(H3), C4(H4), C7(H7), C9(H9)
3.b Idealised Me refined as rotating group:
 C2S(H2SA,H2SB,H2SC), C11(H11A,H11B,H11C), C1S(H1SA,H1SB,H1SC)
;
_olex2_submission_special_instructions 'No special instructions were received'

loop_
_space_group_symop_operation_xyz
'x, y, z'
'-x, -y, -z'

loop_
_atom_site_label
_atom_site_type_symbol
_atom_site_fract_x
_atom_site_fract_y
_atom_site_fract_z
_atom_site_U_iso_or_equiv
_atom_site_adp_type
_atom_site_occupancy
_atom_site_site_symmetry_order
_atom_site_calc_flag
_atom_site_refinement_flags_posn
O1 O 0.10028(17) 0.69310(12) 0.52600(9) 0.0278(3) Uani 1 1 d .
N1 N 0.2340(2) 0.48136(15) 0.57957(11) 0.0222(3) Uani 1 1 d D
H1 H 0.204(3) 0.3827(17) 0.5748(14) 0.018(4) Uiso 1 1 d D
N2 N 1.00360(19) 0.69099(14) 0.82095(10) 0.0208(3) Uani 1 1 d .
N3 N 0.8086(2) 0.21801(15) 0.76492(12) 0.0267(3) Uani 1 1 d D
H3A H 0.686(3) 0.178(2) 0.7278(16) 0.038(5) Uiso 1 1 d D
H3B H 0.898(3) 0.155(2) 0.7863(16) 0.033(5) Uiso 1 1 d D
C1 C 0.0931(2) 0.55645(17) 0.52900(12) 0.0211(3) Uani 1 1 d .
C2 C 0.4278(2) 0.53732(17) 0.63957(12) 0.0216(3) Uani 1 1 d .
C2S C 1.2410(3) 1.0590(2) 0.93484(16) 0.0394(5) Uani 1 1 d .
H2SA H 1.3936 1.0611 0.9202 0.059 Uiso 1 1 calc GR
H2SB H 1.2120 0.9946 0.9896 0.059 Uiso 1 1 calc GR
H2SC H 1.1989 1.1647 0.9663 0.059 Uiso 1 1 calc GR
C3 C 0.5031(2) 0.69441(17) 0.65807(13) 0.0227(3) Uani 1 1 d .
H3 H 0.4232 0.7670 0.6297 0.027 Uiso 1 1 calc R
C4 C 0.6922(2) 0.74007(17) 0.71728(13) 0.0228(3) Uani 1 1 d .
H4 H 0.7422 0.8455 0.7295 0.027 Uiso 1 1 calc R
C5 C 0.8163(2) 0.63579(17) 0.76112(12) 0.0210(3) Uani 1 1 d .
C6 C 0.7402(2) 0.47808(17) 0.74096(12) 0.0213(3) Uani 1 1 d .
C7 C 0.5443(2) 0.43275(17) 0.68061(13) 0.0216(3) Uani 1 1 d .
H7 H 0.4917 0.3279 0.6680 0.026 Uiso 1 1 calc R
C8 C 0.8689(2) 0.37115(17) 0.78270(13) 0.0226(3) Uani 1 1 d .
C9 C 1.0552(2) 0.43116(17) 0.84210(13) 0.0241(3) Uani 1 1 d .
H9 H 1.1444 0.3642 0.8711 0.029 Uiso 1 1 calc R
C10 C 1.1161(2) 0.58959(17) 0.86068(13) 0.0220(3) Uani 1 1 d .
C11 C 1.3162(3) 0.65133(18) 0.92947(14) 0.0265(4) Uani 1 1 d .
H11A H 1.3928 0.7252 0.8934 0.040 Uiso 1 1 calc GR
H11B H 1.4068 0.5655 0.9333 0.040 Uiso 1 1 calc GR
H11C H 1.2800 0.7037 1.0068 0.040 Uiso 1 1 calc GR
O1S O 0.38713(19) 0.06591(13) 0.66621(10) 0.0306(3) Uani 1 1 d D
H1S H 0.301(4) 0.035(3) 0.7144(18) 0.062(7) Uiso 1 1 d D
C1S C 0.2636(3) 0.06191(19) 0.56528(15) 0.0348(4) Uani 1 1 d .
H1SA H 0.3462 0.1119 0.5144 0.052 Uiso 1 1 calc GR
H1SB H 0.1334 0.1171 0.5848 0.052 Uiso 1 1 calc GR
H1SC H 0.2259 -0.0460 0.5269 0.052 Uiso 1 1 calc GR
O2S O 1.12319(18) 0.99618(12) 0.83126(10) 0.0278(3) Uani 1 1 d D
H2S H 1.096(4) 0.896(2) 0.825(2) 0.062(7) Uiso 1 1 d D

loop_
_atom_site_aniso_label
_atom_site_aniso_U_11
_atom_site_aniso_U_22
_atom_site_aniso_U_33
_atom_site_aniso_U_23
_atom_site_aniso_U_13
_atom_site_aniso_U_12
O1 0.0271(6) 0.0222(6) 0.0353(6) 0.0104(5) -0.0042(5) -0.0042(4)
N1 0.0218(7) 0.0188(6) 0.0263(7) 0.0064(5) 0.0001(5) -0.0024(5)
N2 0.0207(6) 0.0196(6) 0.0227(7) 0.0070(5) 0.0015(5) -0.0030(5)
N3 0.0261(7) 0.0184(6) 0.0369(8) 0.0105(6) -0.0047(6) -0.0026(5)
C1 0.0212(8) 0.0231(7) 0.0200(7) 0.0067(6) 0.0038(6) 0.0004(6)
C2 0.0221(7) 0.0213(7) 0.0217(8) 0.0059(6) 0.0042(6) -0.0018(6)
C2S 0.0484(11) 0.0270(9) 0.0415(11) 0.0085(7) -0.0127(8) -0.0073(8)
C3 0.0239(8) 0.0205(7) 0.0253(8) 0.0084(6) 0.0027(6) 0.0013(6)
C4 0.0264(8) 0.0166(7) 0.0262(8) 0.0068(6) 0.0033(6) -0.0028(6)
C5 0.0214(7) 0.0218(7) 0.0206(7) 0.0064(6) 0.0048(6) -0.0011(6)
C6 0.0223(8) 0.0205(7) 0.0212(8) 0.0054(6) 0.0052(6) -0.0027(6)
C7 0.0230(8) 0.0180(7) 0.0245(8) 0.0065(6) 0.0038(6) -0.0025(6)
C8 0.0247(8) 0.0213(7) 0.0228(8) 0.0073(6) 0.0061(6) -0.0011(6)
C9 0.0262(8) 0.0217(8) 0.0267(8) 0.0101(6) 0.0029(6) 0.0004(6)
C10 0.0226(8) 0.0241(8) 0.0205(7) 0.0075(6) 0.0037(6) -0.0013(6)
C11 0.0257(8) 0.0262(8) 0.0284(8) 0.0089(6) -0.0013(6) -0.0022(6)
O1S 0.0307(6) 0.0261(6) 0.0366(7) 0.0125(5) 0.0005(5) -0.0077(5)
C1S 0.0390(10) 0.0238(8) 0.0423(10) 0.0115(7) -0.0048(8) -0.0065(7)
O2S 0.0295(6) 0.0208(5) 0.0343(6) 0.0107(4) -0.0044(5) -0.0049(4)

loop_
_atom_type_symbol
_atom_type_description
_atom_type_scat_dispersion_real
_atom_type_scat_dispersion_imag
_atom_type_scat_source
C C 0.0181 0.0091 'International Tables Vol C Tables 4.2.6.8 and 6.1.1.4'
H H 0.0000 0.0000 'International Tables Vol C Tables 4.2.6.8 and 6.1.1.4'
N N 0.0311 0.0180 'International Tables Vol C Tables 4.2.6.8 and 6.1.1.4'
O O 0.0492 0.0322 'International Tables Vol C Tables 4.2.6.8 and 6.1.1.4'

loop_
_geom_angle_atom_site_label_1
_geom_angle_atom_site_label_2
_geom_angle_atom_site_label_3
_geom_angle
_geom_angle_site_symmetry_3
C1 N1 H1 116.6(11) .
C1 N1 C2 129.64(13) .
C2 N1 H1 113.7(11) .
C10 N2 C5 117.16(12) .
H3A N3 H3B 119.1(19) .
C8 N3 H3A 122.5(14) .
C8 N3 H3B 118.3(13) .
O1 C1 N1 127.96(14) .
O1 C1 C1 121.71(17) 2_566
N1 C1 C1 110.33(15) 2_566
N1 C2 C3 122.46(14) .
C7 C2 N1 117.33(13) .
C7 C2 C3 120.20(14) .
H2SA C2S H2SB 109.5 .
H2SA C2S H2SC 109.5 .
H2SB C2S H2SC 109.5 .
O2S C2S H2SA 109.5 .
O2S C2S H2SB 109.5 .
O2S C2S H2SC 109.5 .
C2 C3 H3 120.5 .
C4 C3 C2 119.09(14) .
C4 C3 H3 120.5 .
C3 C4 H4 118.8 .
C3 C4 C5 122.31(13) .
C5 C4 H4 118.8 .
N2 C5 C4 118.85(13) .
N2 C5 C6 123.05(14) .
C4 C5 C6 118.10(14) .
C5 C6 C8 118.18(14) .
C7 C6 C5 119.04(14) .
C7 C6 C8 122.78(13) .
C2 C7 C6 121.25(13) .
C2 C7 H7 119.4 .
C6 C7 H7 119.4 .
N3 C8 C6 121.57(14) .
N3 C8 C9 121.54(14) .
C9 C8 C6 116.88(13) .
C8 C9 H9 119.4 .
C8 C9 C10 121.29(14) .
C10 C9 H9 119.4 .
N2 C10 C9 123.40(14) .
N2 C10 C11 116.99(13) .
C9 C10 C11 119.60(14) .
C10 C11 H11A 109.5 .
C10 C11 H11B 109.5 .
C10 C11 H11C 109.5 .
H11A C11 H11B 109.5 .
H11A C11 H11C 109.5 .
H11B C11 H11C 109.5 .
C1S O1S H1S 106.7(16) .
O1S C1S H1SA 109.5 .
O1S C1S H1SB 109.5 .
O1S C1S H1SC 109.5 .
H1SA C1S H1SB 109.5 .
H1SA C1S H1SC 109.5 .
H1SB C1S H1SC 109.5 .
C2S O2S H2S 109.1(16) .

loop_
_geom_bond_atom_site_label_1
_geom_bond_atom_site_label_2
_geom_bond_distance
_geom_bond_site_symmetry_2
O1 C1 1.2189(18) .
N1 H1 0.874(14) .
N1 C1 1.344(2) .
N1 C2 1.410(2) .
N2 C5 1.3743(19) .
N2 C10 1.331(2) .
N3 H3A 0.898(15) .
N3 H3B 0.880(15) .
N3 C8 1.3603(19) .
C1 C1 1.547(3) 2_566
C2 C3 1.417(2) .
C2 C7 1.374(2) .
C2S H2SA 0.9800 .
C2S H2SB 0.9800 .
C2S H2SC 0.9800 .
C2S O2S 1.419(2) .
C3 H3 0.9500 .
C3 C4 1.366(2) .
C4 H4 0.9500 .
C4 C5 1.416(2) .
C5 C6 1.422(2) .
C6 C7 1.408(2) .
C6 C8 1.438(2) .
C7 H7 0.9500 .
C8 C9 1.376(2) .
C9 H9 0.9500 .
C9 C10 1.405(2) .
C10 C11 1.498(2) .
C11 H11A 0.9800 .
C11 H11B 0.9800 .
C11 H11C 0.9800 .
O1S H1S 0.882(17) .
O1S C1S 1.417(2) .
C1S H1SA 0.9800 .
C1S H1SB 0.9800 .
C1S H1SC 0.9800 .
O2S H2S 0.881(17) .

loop_
_geom_hbond_atom_site_label_D
_geom_hbond_atom_site_label_H
_geom_hbond_atom_site_label_A
_geom_hbond_distance_DH
_geom_hbond_distance_HA
_geom_hbond_distance_DA
_geom_hbond_angle_DHA
_geom_hbond_site_symmetry_A
N3 H3A O1S 0.898(15) 2.118(16) 3.0059(18) 169.6(19) .
N3 H3B O2S 0.880(15) 2.186(16) 3.0653(18) 177.4(18) 1_545
O1S H1S O2S 0.882(17) 1.902(17) 2.7788(16) 172(2) 1_445
O2S H2S N2 0.881(17) 1.874(17) 2.7493(16) 172(2) .
